data_7064060
loop_
_publ_author_name
'Werner, Daniel'
'Guo, Zhifang'
'Blair, Victoria L.'
'Deacon, Glen B.'
'Junk, Peter C.'

_publ_section_title
;
 New examples of --C--F--Ae (Ae = alkaline earth) and --C--F--K bonding
;
_journal_issue 43
_journal_name_full 'New Journal of Chemistry'
_journal_page_first 18725
_journal_page_last 18734
_journal_paper_doi 10.1039/D5NJ03383G
_journal_volume 49
_journal_year 2025
_chemical_formula_moiety 'C38 H34 Ca F12 N4 O2'
_chemical_formula_sum 'C38 H34 Ca F12 N4 O2'
_chemical_formula_weight 846.77
_chemical_name_systematic bis(N,N'-bis(2-trifluoromethylphenyl)formamidinato)bis(tetrahydrofuran)calcium(II)
_space_group_crystal_system monoclinic
_space_group_IT_number 14
_space_group_name_Hall '-P 2yn'
_space_group_name_H-M_alt 'P 1 21/n 1'
_atom_sites_solution_hydrogens geom
_atom_sites_solution_primary iterative
_audit_creation_date 2025-04-17
_audit_creation_method
;
Olex2 1.3
(compiled 2020.11.12 svn.r5f609507 for OlexSys, GUI svn.r6408)
;
_audit_update_record
;
2025-07-23 deposited with the CCDC.	2025-10-14 downloaded from the CCDC.
;
_cell_angle_alpha 90
_cell_angle_beta 93.949(7)
_cell_angle_gamma 90
_cell_formula_units_Z 4
_cell_length_a 11.9642(9)
_cell_length_b 19.7079(14)
_cell_length_c 16.3585(12)
_cell_measurement_reflns_used 5055
_cell_measurement_temperature 123.00(16)
_cell_measurement_theta_max 30.6546
_cell_measurement_theta_min 1.9907
_cell_volume 3848.0(5)
_computing_cell_refinement
;
CrysAlisPro, Agilent Technologies,
Version 1.171.35.15 (release 03-08-2011 CrysAlis171 .NET)
(compiled Aug  3 2011,13:03:54)
;
_computing_data_collection
;
CrysAlisPro, Agilent Technologies,
Version 1.171.35.15 (release 03-08-2011 CrysAlis171 .NET)
(compiled Aug  3 2011,13:03:54)
;
_computing_data_reduction
;
CrysAlisPro, Agilent Technologies,
Version 1.171.35.15 (release 03-08-2011 CrysAlis171 .NET)
(compiled Aug  3 2011,13:03:54)
;
_computing_molecular_graphics 'Olex2 1.3 (Dolomanov et al., 2009)'
_computing_publication_material 'Olex2 1.3 (Dolomanov et al., 2009)'
_computing_structure_refinement 'XL (Sheldrick, 2008)'
_computing_structure_solution 'olex2.solve (Bourhis et al., 2013)'
_diffrn_ambient_temperature 123.00(16)
_diffrn_detector_area_resol_mean 10.3389
_diffrn_measured_fraction_theta_full 1.000
_diffrn_measured_fraction_theta_max 0.878
_diffrn_measurement_details
;
#__ type_ start__ end____ width___ exp.time_
  1 omega  -91.00   11.00   1.0000   20.0000
omega____ theta____ kappa____ phi______ frames
    -      -14.4926  -77.0000   60.0000 102

#__ type_ start__ end____ width___ exp.time_
  2 omega  -11.00   31.00   1.0000   20.0000
omega____ theta____ kappa____ phi______ frames
    -       14.9613   38.0000 -180.0000 42

#__ type_ start__ end____ width___ exp.time_
  3 omega  -28.00   48.00   1.0000   20.0000
omega____ theta____ kappa____ phi______ frames
    -       14.9613  -77.0000 -180.0000 76
;
_diffrn_measurement_device_type 'Xcalibur, Ruby, Gemini ultra'
_diffrn_measurement_method '\w scans'
_diffrn_orient_matrix_UB_11 -0.0029012000
_diffrn_orient_matrix_UB_12 0.0121743000
_diffrn_orient_matrix_UB_13 0.0406277000
_diffrn_orient_matrix_UB_21 -0.0026810000
_diffrn_orient_matrix_UB_22 -0.0338256000
_diffrn_orient_matrix_UB_23 0.0144663000
_diffrn_orient_matrix_UB_31 0.0593114000
_diffrn_orient_matrix_UB_32 -0.0009041000
_diffrn_orient_matrix_UB_33 0.0055181000
_diffrn_radiation_monochromator graphite
_diffrn_radiation_type 'Mo K\a'
_diffrn_radiation_wavelength 0.7107
_diffrn_reflns_av_R_equivalents 0.0327
_diffrn_reflns_av_unetI/netI 0.0550
_diffrn_reflns_Laue_measured_fraction_full 1.000
_diffrn_reflns_Laue_measured_fraction_max 0.878
_diffrn_reflns_limit_h_max 16
_diffrn_reflns_limit_h_min -17
_diffrn_reflns_limit_k_max 28
_diffrn_reflns_limit_k_min -26
_diffrn_reflns_limit_l_max 13
_diffrn_reflns_limit_l_min -23
_diffrn_reflns_number 23279
_diffrn_reflns_point_group_measured_fraction_full 1.000
_diffrn_reflns_point_group_measured_fraction_max 0.878
_diffrn_reflns_theta_full 25.242
_diffrn_reflns_theta_max 30.723
_diffrn_reflns_theta_min 1.995
_diffrn_source 'Enhance (Mo) X-ray Source'
_exptl_absorpt_coefficient_mu 0.261
_exptl_absorpt_correction_T_max 1.00000
_exptl_absorpt_correction_T_min 0.90696
_exptl_absorpt_correction_type multi-scan
_exptl_absorpt_process_details
;
CrysAlisPro, Agilent Technologies,
Version 1.171.35.15 (release 03-08-2011 CrysAlis171 .NET)
(compiled Aug  3 2011,13:03:54)
Empirical absorption correction using spherical harmonics,
 implemented in SCALE3 ABSPACK scaling algorithm.
;
_exptl_crystal_colour 'clear light colourless'
_exptl_crystal_colour_lustre clear
_exptl_crystal_colour_modifier light
_exptl_crystal_colour_primary colourless
_exptl_crystal_density_diffrn 1.462
_exptl_crystal_description block
_exptl_crystal_F_000 1736
_exptl_crystal_size_max 0.3
_exptl_crystal_size_mid 0.3
_exptl_crystal_size_min 0.2
_refine_diff_density_max 0.367
_refine_diff_density_min -0.350
_refine_diff_density_rms 0.052
_refine_ls_extinction_method none
_refine_ls_goodness_of_fit_ref 1.024
_refine_ls_hydrogen_treatment constr
_refine_ls_matrix_type full
_refine_ls_number_parameters 514
_refine_ls_number_reflns 10507
_refine_ls_number_restraints 0
_refine_ls_restrained_S_all 1.024
_refine_ls_R_factor_all 0.0941
_refine_ls_R_factor_gt 0.0500
_refine_ls_shift/su_max 0.001
_refine_ls_shift/su_mean 0.000
_refine_ls_structure_factor_coef Fsqd
_refine_ls_weighting_details 'w=1/[\s^2^(Fo^2^)+(0.0341P)^2^+1.2979P] where P=(Fo^2^+2Fc^2^)/3'
_refine_ls_weighting_scheme calc
_refine_ls_wR_factor_gt 0.0931
_refine_ls_wR_factor_ref 0.1158
_reflns_Friedel_coverage 0.000
_reflns_number_gt 6601
_reflns_number_total 10507
_reflns_threshold_expression 'I > 2\s(I)'
_cod_data_source_file d5nj03383g2.cif
_cod_data_source_block exp_2384
_cod_depositor_comments 'Adding full bibliography for 7064055--7064062.cif.'
_cod_database_code 7064060
_shelxl_version_number 2013-4
_chemical_oxdiff_formula Ca2C20N6F12O2
_shelx_space_group_comment
;
The symmetry employed for this shelxl refinement is uniquely defined
by the following loop, which should always be used as a source of
symmetry information in preference to the above space-group names.
They are only intended as comments.
;
_reflns_odcompleteness_completeness 99.96
_reflns_odcompleteness_iscentric 1
_reflns_odcompleteness_theta 27.82
_olex2_refinement_description
;
1.a Secondary CH2 refined with riding coordinates:
 C35(H35A,H35B), C34(H34A,H34B), C31(H31A,H31B), C38(H38A,H38B), C32(H32A,
 H32B), C36(H36A,H36B), C37(H37A,H37B), C33(H33A,H33B)
1.b Aromatic/amide H refined with riding coordinates:
 C23(H23), C8(H8), C25(H25), C13(H13), C27(H27), C6(H6), C10(H10), C5(H5),
 C4(H4), C28(H28), C21(H21), C3(H3), C12(H12), C26(H26), C18(H18), C19(H19),
 C11(H11), C20(H20)
;
_olex2_submission_special_instructions 'No special instructions were received'

loop_
_space_group_symop_operation_xyz
'x, y, z'
'-x+1/2, y+1/2, -z+1/2'
'-x, -y, -z'
'x-1/2, -y-1/2, z-1/2'

loop_
_atom_site_label
_atom_site_type_symbol
_atom_site_fract_x
_atom_site_fract_y
_atom_site_fract_z
_atom_site_U_iso_or_equiv
_atom_site_adp_type
_atom_site_occupancy
_atom_site_site_symmetry_order
_atom_site_calc_flag
_atom_site_refinement_flags_posn
_atom_site_refinement_flags_adp
_atom_site_refinement_flags_occupancy
_atom_site_disorder_assembly
_atom_site_disorder_group
Ca1 Ca 0.37516(3) 0.26008(2) 0.62224(2) 0.03107(10) Uani 1 1 d . . . . .
F7 F 0.42269(10) 0.41186(6) 0.56009(7) 0.0423(3) Uani 1 1 d . . . . .
F5 F 0.71999(11) 0.25895(6) 0.61347(8) 0.0527(3) Uani 1 1 d . . . . .
F1 F 0.19142(9) 0.18985(6) 0.74967(7) 0.0436(3) Uani 1 1 d . . . . .
F8 F 0.25139(10) 0.43183(6) 0.52036(8) 0.0450(3) Uani 1 1 d . . . . .
F10 F 0.28129(11) 0.10010(6) 0.64420(8) 0.0508(3) Uani 1 1 d . . . . .
F4 F 0.60335(11) 0.32490(7) 0.54794(7) 0.0531(4) Uani 1 1 d . . . . .
F2 F 0.23398(10) 0.24462(6) 0.86048(8) 0.0478(3) Uani 1 1 d . . . . .
F3 F 0.13565(10) 0.15407(7) 0.86401(9) 0.0552(4) Uani 1 1 d . . . . .
F9 F 0.37970(11) 0.50262(6) 0.49244(8) 0.0522(3) Uani 1 1 d . . . . .
F11 F 0.27870(12) 0.05833(8) 0.52446(9) 0.0702(5) Uani 1 1 d . . . . .
O2 O 0.49258(12) 0.17716(7) 0.56890(9) 0.0430(4) Uani 1 1 d . . . . .
O1 O 0.24627(11) 0.33530(7) 0.67546(8) 0.0382(3) Uani 1 1 d . . . . .
N2 N 0.53274(12) 0.30459(8) 0.71060(9) 0.0280(3) Uani 1 1 d . . . . .
N4 N 0.21888(13) 0.20932(8) 0.53605(9) 0.0316(4) Uani 1 1 d . . . . .
N1 N 0.42941(12) 0.21822(8) 0.76074(9) 0.0282(3) Uani 1 1 d . . . . .
F6 F 0.77955(13) 0.34361(8) 0.54767(9) 0.0709(4) Uani 1 1 d . . . . .
N3 N 0.32108(13) 0.29428(8) 0.48168(9) 0.0321(4) Uani 1 1 d . . . . .
C23 C 0.23692(16) 0.25138(10) 0.47526(11) 0.0323(4) Uani 1 1 d . . . . .
H23 H 0.1887 0.2505 0.4267 0.039 Uiso 1 1 calc R . . . .
C8 C 0.51465(15) 0.26035(9) 0.76872(11) 0.0272(4) Uani 1 1 d . . . . .
H8 H 0.5637 0.2589 0.8169 0.033 Uiso 1 1 calc R . . . .
F21 F 0.19195(13) 0.00825(7) 0.61652(12) 0.0847(6) Uani 1 1 d . . . . .
C22 C 0.34603(16) 0.33042(11) 0.41150(12) 0.0348(5) Uani 1 1 d . . . . .
C1 C 0.22331(17) 0.18143(11) 0.82943(13) 0.0366(5) Uani 1 1 d . . . . .
C25 C 0.01585(16) 0.20649(11) 0.50496(12) 0.0356(5) Uani 1 1 d . . . . .
H25 H 0.0169 0.2522 0.4867 0.043 Uiso 1 1 calc R . . . .
C30 C 0.2142(2) 0.07007(11) 0.58693(15) 0.0464(6) Uani 1 1 d . . . . .
C13 C 0.77695(17) 0.41617(11) 0.68678(15) 0.0450(6) Uani 1 1 d . . . . .
H13 H 0.8294 0.4255 0.6472 0.054 Uiso 1 1 calc R . . . .
C24 C 0.11672(16) 0.17527(10) 0.53290(11) 0.0319(4) Uani 1 1 d . . . . .
C27 C -0.08942(19) 0.10610(12) 0.53102(14) 0.0477(6) Uani 1 1 d . . . . .
H27 H -0.1589 0.0827 0.5299 0.057 Uiso 1 1 calc R . . . .
C17 C 0.37103(16) 0.39987(11) 0.41736(12) 0.0366(5) Uani 1 1 d . . . . .
C9 C 0.61596(15) 0.35316(10) 0.72804(11) 0.0299(4) Uani 1 1 d . . . . .
C6 C 0.52621(16) 0.12615(10) 0.83709(12) 0.0332(4) Uani 1 1 d . . . . .
H6 H 0.5957 0.1404 0.8181 0.040 Uiso 1 1 calc R . . . .
C35 C 0.5016(2) 0.16486(13) 0.48230(14) 0.0506(6) Uani 1 1 d . . . . .
H35A H 0.5275 0.2062 0.4550 0.061 Uiso 1 1 calc R . . . .
H35B H 0.4281 0.1514 0.4558 0.061 Uiso 1 1 calc R . . . .
C7 C 0.42865(15) 0.16309(10) 0.81439(11) 0.0291(4) Uani 1 1 d . . . . .
C16 C 0.35722(17) 0.43595(11) 0.49667(14) 0.0393(5) Uani 1 1 d . . . . .
C10 C 0.62288(17) 0.39002(10) 0.80143(12) 0.0371(5) Uani 1 1 d . . . . .
H10 H 0.5698 0.3820 0.8410 0.045 Uiso 1 1 calc R . . . .
C5 C 0.52305(18) 0.06940(11) 0.88651(12) 0.0390(5) Uani 1 1 d . . . . .
H5 H 0.5903 0.0456 0.9018 0.047 Uiso 1 1 calc R . . . .
C2 C 0.32787(16) 0.14057(10) 0.84481(11) 0.0305(4) Uani 1 1 d . . . . .
C29 C 0.11005(17) 0.10799(10) 0.56115(12) 0.0354(5) Uani 1 1 d . . . . .
C14 C 0.69591(16) 0.36699(10) 0.67087(13) 0.0348(5) Uani 1 1 d . . . . .
C4 C 0.42260(19) 0.04705(11) 0.91385(13) 0.0426(5) Uani 1 1 d . . . . .
H4 H 0.4203 0.0073 0.9465 0.051 Uiso 1 1 calc R . . . .
C28 C 0.00806(19) 0.07436(11) 0.56022(14) 0.0440(5) Uani 1 1 d . . . . .
H28 H 0.0053 0.0291 0.5799 0.053 Uiso 1 1 calc R . . . .
C15 C 0.69865(18) 0.32452(12) 0.59588(14) 0.0432(5) Uani 1 1 d . . . . .
C34 C 0.12613(18) 0.33239(13) 0.65910(14) 0.0474(6) Uani 1 1 d . . . . .
H34A H 0.1005 0.2848 0.6529 0.057 Uiso 1 1 calc R . . . .
H34B H 0.1028 0.3576 0.6084 0.057 Uiso 1 1 calc R . . . .
C31 C 0.2730(2) 0.38688(12) 0.73685(14) 0.0487(6) Uani 1 1 d . . . . .
H31A H 0.3249 0.4209 0.7160 0.058 Uiso 1 1 calc R . . . .
H31B H 0.3088 0.3662 0.7872 0.058 Uiso 1 1 calc R . . . .
C21 C 0.35116(17) 0.29964(12) 0.33480(13) 0.0420(5) Uani 1 1 d . . . . .
H21 H 0.3348 0.2526 0.3291 0.050 Uiso 1 1 calc R . . . .
C3 C 0.32563(18) 0.08303(11) 0.89330(12) 0.0385(5) Uani 1 1 d . . . . .
H3 H 0.2567 0.0682 0.9126 0.046 Uiso 1 1 calc R . . . .
C38 C 0.5558(2) 0.12680(11) 0.61644(15) 0.0500(6) Uani 1 1 d . . . . .
H38A H 0.5124 0.1096 0.6615 0.060 Uiso 1 1 calc R . . . .
H38B H 0.6273 0.1460 0.6402 0.060 Uiso 1 1 calc R . . . .
C12 C 0.78236(19) 0.45167(12) 0.75942(17) 0.0520(7) Uani 1 1 d . . . . .
H12 H 0.8382 0.4854 0.7699 0.062 Uiso 1 1 calc R . . . .
C26 C -0.08508(17) 0.17216(11) 0.50347(14) 0.0424(5) Uani 1 1 d . . . . .
H26 H -0.1520 0.1942 0.4833 0.051 Uiso 1 1 calc R . . . .
C18 C 0.40006(18) 0.43607(12) 0.34945(14) 0.0463(6) Uani 1 1 d . . . . .
H18 H 0.4165 0.4831 0.3543 0.056 Uiso 1 1 calc R . . . .
C19 C 0.4052(2) 0.40413(14) 0.27470(14) 0.0540(7) Uani 1 1 d . . . . .
H19 H 0.4263 0.4290 0.2285 0.065 Uiso 1 1 calc R . . . .
C11 C 0.70609(19) 0.43797(11) 0.81696(15) 0.0474(6) Uani 1 1 d . . . . .
H11 H 0.7108 0.4617 0.8676 0.057 Uiso 1 1 calc R . . . .
C20 C 0.37958(19) 0.33629(14) 0.26716(13) 0.0510(6) Uani 1 1 d . . . . .
H20 H 0.3814 0.3146 0.2154 0.061 Uiso 1 1 calc R . . . .
C32 C 0.1642(2) 0.41951(14) 0.75435(16) 0.0614(7) Uani 1 1 d . . . . .
H32A H 0.1500 0.4604 0.7201 0.074 Uiso 1 1 calc R . . . .
H32B H 0.1635 0.4323 0.8128 0.074 Uiso 1 1 calc R . . . .
C36 C 0.5847(2) 0.10893(14) 0.47667(17) 0.0644(8) Uani 1 1 d . . . . .
H36A H 0.6610 0.1270 0.4714 0.077 Uiso 1 1 calc R . . . .
H36B H 0.5643 0.0788 0.4295 0.077 Uiso 1 1 calc R . . . .
C37 C 0.5768(2) 0.07181(13) 0.55740(16) 0.0604(7) Uani 1 1 d . . . . .
H37A H 0.5144 0.0387 0.5539 0.073 Uiso 1 1 calc R . . . .
H37B H 0.6475 0.0477 0.5734 0.073 Uiso 1 1 calc R . . . .
C33 C 0.0788(2) 0.36500(15) 0.73257(16) 0.0620(7) Uani 1 1 d . . . . .
H33A H 0.0736 0.3321 0.7779 0.074 Uiso 1 1 calc R . . . .
H33B H 0.0038 0.3847 0.7184 0.074 Uiso 1 1 calc R . . . .

loop_
_atom_site_aniso_label
_atom_site_aniso_U_11
_atom_site_aniso_U_22
_atom_site_aniso_U_33
_atom_site_aniso_U_23
_atom_site_aniso_U_13
_atom_site_aniso_U_12
Ca1 0.0315(2) 0.0395(2) 0.02081(18) -0.00410(17) -0.00874(15) 0.00751(17)
F7 0.0422(7) 0.0484(7) 0.0353(7) -0.0039(6) -0.0050(5) 0.0066(6)
F5 0.0540(8) 0.0482(8) 0.0571(9) 0.0036(7) 0.0124(7) 0.0176(6)
F1 0.0365(6) 0.0564(8) 0.0362(7) -0.0039(6) -0.0095(5) 0.0007(6)
F8 0.0358(7) 0.0549(8) 0.0450(7) -0.0030(6) 0.0069(6) 0.0122(6)
F10 0.0569(8) 0.0520(8) 0.0397(7) -0.0076(6) -0.0232(6) 0.0106(6)
F4 0.0597(8) 0.0678(9) 0.0312(7) 0.0031(6) -0.0017(6) 0.0153(7)
F2 0.0434(7) 0.0491(7) 0.0502(8) -0.0154(6) -0.0015(6) 0.0036(6)
F3 0.0321(7) 0.0732(9) 0.0609(9) 0.0076(7) 0.0075(6) -0.0087(6)
F9 0.0605(8) 0.0388(7) 0.0586(9) 0.0007(7) 0.0126(7) 0.0075(6)
F11 0.0625(9) 0.0889(11) 0.0564(9) -0.0326(8) -0.0159(8) 0.0398(8)
O2 0.0474(9) 0.0502(9) 0.0297(7) -0.0082(7) -0.0080(7) 0.0197(7)
O1 0.0375(8) 0.0458(8) 0.0305(7) -0.0098(7) -0.0034(6) 0.0078(6)
N2 0.0271(8) 0.0345(8) 0.0219(8) 0.0038(7) -0.0032(6) -0.0011(7)
N4 0.0341(9) 0.0346(9) 0.0248(8) -0.0051(7) -0.0082(7) 0.0048(7)
N1 0.0252(8) 0.0364(9) 0.0222(8) 0.0018(7) -0.0038(6) -0.0025(7)
F6 0.0683(10) 0.0872(11) 0.0618(10) 0.0117(9) 0.0387(8) 0.0004(8)
N3 0.0316(8) 0.0408(9) 0.0228(8) -0.0002(7) -0.0060(7) 0.0068(7)
C23 0.0308(10) 0.0442(12) 0.0205(9) -0.0066(9) -0.0085(8) 0.0103(9)
C8 0.0258(9) 0.0372(10) 0.0180(8) -0.0007(8) -0.0037(7) 0.0018(8)
F21 0.0795(11) 0.0445(8) 0.1237(15) 0.0219(9) -0.0389(10) 0.0030(8)
C22 0.0278(10) 0.0498(12) 0.0257(10) 0.0018(10) -0.0061(8) 0.0120(9)
C1 0.0331(11) 0.0452(12) 0.0314(11) -0.0054(10) 0.0016(9) -0.0091(9)
C25 0.0375(11) 0.0390(11) 0.0290(10) -0.0028(9) -0.0064(9) 0.0067(9)
C30 0.0549(14) 0.0369(12) 0.0447(13) -0.0062(11) -0.0152(11) 0.0070(10)
C13 0.0306(11) 0.0478(13) 0.0567(15) 0.0177(12) 0.0034(10) -0.0005(10)
C24 0.0353(10) 0.0378(11) 0.0215(9) -0.0076(9) -0.0069(8) 0.0048(9)
C27 0.0407(12) 0.0504(14) 0.0510(14) -0.0047(12) -0.0043(11) -0.0039(11)
C17 0.0309(10) 0.0472(12) 0.0314(10) 0.0044(10) -0.0008(9) 0.0153(9)
C9 0.0254(9) 0.0364(10) 0.0270(9) 0.0081(9) -0.0054(8) 0.0026(8)
C6 0.0315(10) 0.0405(11) 0.0270(10) 0.0029(9) -0.0036(8) -0.0029(9)
C35 0.0514(14) 0.0662(16) 0.0339(12) -0.0103(12) 0.0015(11) 0.0164(12)
C7 0.0331(10) 0.0350(10) 0.0185(8) -0.0016(8) -0.0037(8) -0.0056(8)
C16 0.0354(11) 0.0404(12) 0.0421(12) 0.0041(10) 0.0018(10) 0.0099(9)
C10 0.0369(11) 0.0429(12) 0.0307(10) 0.0020(10) -0.0036(9) -0.0047(9)
C5 0.0431(12) 0.0402(11) 0.0324(11) 0.0026(10) -0.0074(9) 0.0011(10)
C2 0.0327(10) 0.0359(10) 0.0223(9) -0.0038(9) -0.0033(8) -0.0071(8)
C29 0.0403(11) 0.0367(11) 0.0277(10) -0.0080(9) -0.0091(9) 0.0046(9)
C14 0.0296(10) 0.0397(11) 0.0347(11) 0.0120(10) -0.0002(9) 0.0060(9)
C4 0.0526(13) 0.0381(11) 0.0359(12) 0.0088(10) -0.0050(10) -0.0068(10)
C28 0.0526(14) 0.0384(12) 0.0400(12) -0.0036(10) -0.0055(11) -0.0023(10)
C15 0.0399(12) 0.0492(13) 0.0420(13) 0.0131(11) 0.0129(10) 0.0100(10)
C34 0.0388(12) 0.0596(14) 0.0420(13) -0.0145(12) -0.0091(10) 0.0160(11)
C31 0.0542(14) 0.0524(14) 0.0391(12) -0.0169(11) 0.0019(11) -0.0056(11)
C21 0.0397(11) 0.0553(13) 0.0299(11) -0.0016(11) -0.0048(9) 0.0101(10)
C3 0.0421(12) 0.0427(12) 0.0306(10) 0.0021(10) 0.0014(9) -0.0140(10)
C38 0.0521(14) 0.0462(13) 0.0491(14) -0.0038(12) -0.0146(11) 0.0170(11)
C12 0.0363(12) 0.0475(13) 0.0703(18) 0.0154(13) -0.0112(12) -0.0103(10)
C26 0.0331(11) 0.0515(13) 0.0413(12) -0.0058(11) -0.0076(10) 0.0057(10)
C18 0.0456(13) 0.0518(13) 0.0420(13) 0.0127(12) 0.0060(11) 0.0147(11)
C19 0.0565(15) 0.0735(18) 0.0327(12) 0.0183(13) 0.0083(11) 0.0197(13)
C11 0.0495(13) 0.0456(13) 0.0448(13) 0.0022(11) -0.0132(11) -0.0106(11)
C20 0.0496(14) 0.0768(18) 0.0260(11) 0.0012(12) -0.0010(10) 0.0167(13)
C32 0.0732(18) 0.0627(16) 0.0483(15) -0.0165(13) 0.0039(13) 0.0170(14)
C36 0.0687(18) 0.0693(18) 0.0577(17) 0.0068(14) 0.0228(14) 0.0269(14)
C37 0.0698(17) 0.0524(15) 0.0604(17) 0.0011(14) 0.0144(14) 0.0242(13)
C33 0.0429(13) 0.085(2) 0.0572(16) -0.0236(15) -0.0019(12) 0.0167(13)

loop_
_atom_type_symbol
_atom_type_description
_atom_type_scat_dispersion_real
_atom_type_scat_dispersion_imag
_atom_type_scat_source
C C 0.0033 0.0016 'International Tables Vol C Tables 4.2.6.8 and 6.1.1.4'
H H 0.0000 0.0000 'International Tables Vol C Tables 4.2.6.8 and 6.1.1.4'
Ca Ca 0.2262 0.3064 'International Tables Vol C Tables 4.2.6.8 and 6.1.1.4'
F F 0.0171 0.0103 'International Tables Vol C Tables 4.2.6.8 and 6.1.1.4'
N N 0.0061 0.0033 'International Tables Vol C Tables 4.2.6.8 and 6.1.1.4'
O O 0.0106 0.0060 'International Tables Vol C Tables 4.2.6.8 and 6.1.1.4'

loop_
_geom_angle_atom_site_label_1
_geom_angle_atom_site_label_2
_geom_angle_atom_site_label_3
_geom_angle
_geom_angle_site_symmetry_1
_geom_angle_site_symmetry_3
_geom_angle_publ_flag
O2 Ca1 N2 90.72(5) . . ?
O2 Ca1 N4 87.42(5) . . ?
O2 Ca1 N1 88.98(5) . . ?
O2 Ca1 N3 88.21(5) . . ?
O1 Ca1 O2 175.03(6) . . ?
O1 Ca1 N2 93.06(5) . . ?
O1 Ca1 N4 88.67(5) . . ?
O1 Ca1 N1 90.49(5) . . ?
O1 Ca1 N3 92.11(5) . . ?
N2 Ca1 N4 177.02(5) . . ?
N1 Ca1 N2 55.52(5) . . ?
N1 Ca1 N4 122.08(6) . . ?
N3 Ca1 N2 126.77(6) . . ?
N3 Ca1 N4 55.52(6) . . ?
N3 Ca1 N1 176.39(6) . . ?
C35 O2 Ca1 124.29(12) . . ?
C38 O2 Ca1 125.46(13) . . ?
C38 O2 C35 109.92(16) . . ?
C34 O1 Ca1 125.19(12) . . ?
C34 O1 C31 108.99(15) . . ?
C31 O1 Ca1 125.48(12) . . ?
C8 N2 Ca1 91.76(11) . . ?
C8 N2 C9 117.13(15) . . ?
C9 N2 Ca1 150.72(12) . . ?
C23 N4 Ca1 91.08(11) . . ?
C23 N4 C24 117.53(15) . . ?
C24 N4 Ca1 147.47(13) . . ?
C8 N1 Ca1 91.91(11) . . ?
C8 N1 C7 117.86(15) . . ?
C7 N1 Ca1 145.89(12) . . ?
C23 N3 Ca1 92.85(12) . . ?
C23 N3 C22 117.85(16) . . ?
C22 N3 Ca1 148.78(13) . . ?
N3 C23 N4 120.44(16) . . ?
N1 C8 N2 120.71(16) . . ?
N3 C22 C17 119.78(18) . . ?
C21 C22 N3 122.7(2) . . ?
C21 C22 C17 117.5(2) . . ?
F1 C1 F2 105.36(17) . . ?
F1 C1 C2 114.10(17) . . ?
F2 C1 C2 112.21(15) . . ?
F3 C1 F1 106.36(15) . . ?
F3 C1 F2 105.63(17) . . ?
F3 C1 C2 112.52(17) . . ?
C26 C25 C24 121.4(2) . . ?
F10 C30 F11 105.22(19) . . ?
F10 C30 F21 105.93(18) . . ?
F10 C30 C29 115.39(18) . . ?
F11 C30 F21 104.87(19) . . ?
F11 C30 C29 112.62(18) . . ?
F21 C30 C29 112.0(2) . . ?
C12 C13 C14 120.6(2) . . ?
N4 C24 C25 122.28(18) . . ?
N4 C24 C29 120.74(17) . . ?
C25 C24 C29 116.94(18) . . ?
C28 C27 C26 119.4(2) . . ?
C22 C17 C16 119.10(19) . . ?
C18 C17 C22 120.8(2) . . ?
C18 C17 C16 119.9(2) . . ?
N2 C9 C10 121.99(18) . . ?
N2 C9 C14 120.26(18) . . ?
C10 C9 C14 117.75(18) . . ?
C5 C6 C7 121.25(19) . . ?
O2 C35 C36 106.19(19) . . ?
N1 C7 C6 121.88(17) . . ?
N1 C7 C2 120.67(17) . . ?
C6 C7 C2 117.38(17) . . ?
F7 C16 F8 105.38(17) . . ?
F7 C16 F9 106.10(17) . . ?
F7 C16 C17 114.07(16) . . ?
F8 C16 C17 112.40(17) . . ?
F9 C16 F8 105.55(16) . . ?
F9 C16 C17 112.65(18) . . ?
C11 C10 C9 120.7(2) . . ?
C6 C5 C4 120.42(19) . . ?
C7 C2 C1 119.88(17) . . ?
C3 C2 C1 119.24(18) . . ?
C3 C2 C7 120.76(18) . . ?
C24 C29 C30 120.02(19) . . ?
C28 C29 C30 118.79(19) . . ?
C28 C29 C24 121.04(18) . . ?
C13 C14 C9 120.6(2) . . ?
C13 C14 C15 119.7(2) . . ?
C9 C14 C15 119.53(18) . . ?
C3 C4 C5 119.5(2) . . ?
C27 C28 C29 120.6(2) . . ?
F5 C15 C14 112.28(18) . . ?
F4 C15 F5 105.79(19) . . ?
F4 C15 F6 105.87(18) . . ?
F4 C15 C14 114.45(17) . . ?
F6 C15 F5 105.11(17) . . ?
F6 C15 C14 112.60(19) . . ?
O1 C34 C33 105.02(17) . . ?
O1 C31 C32 106.30(18) . . ?
C20 C21 C22 121.3(2) . . ?
C4 C3 C2 120.7(2) . . ?
O2 C38 C37 104.91(18) . . ?
C13 C12 C11 119.6(2) . . ?
C27 C26 C25 120.6(2) . . ?
C19 C18 C17 120.3(2) . . ?
C20 C19 C18 120.0(2) . . ?
C12 C11 C10 120.6(2) . . ?
C19 C20 C21 120.1(2) . . ?
C31 C32 C33 103.5(2) . . ?
C35 C36 C37 102.8(2) . . ?
C38 C37 C36 103.7(2) . . ?
C34 C33 C32 101.9(2) . . ?

loop_
_geom_bond_atom_site_label_1
_geom_bond_atom_site_label_2
_geom_bond_distance
_geom_bond_site_symmetry_2
_geom_bond_publ_flag
Ca1 O2 2.3611(14) . ?
Ca1 O1 2.3491(14) . ?
Ca1 N2 2.4572(15) . ?
Ca1 N4 2.4742(15) . ?
Ca1 N1 2.4561(15) . ?
Ca1 N3 2.4401(16) . ?
F7 C16 1.343(2) . ?
F5 C15 1.345(2) . ?
F1 C1 1.344(2) . ?
F8 C16 1.352(2) . ?
F10 C30 1.330(2) . ?
F4 C15 1.339(2) . ?
F2 C1 1.348(2) . ?
F3 C1 1.339(2) . ?
F9 C16 1.344(2) . ?
F11 C30 1.342(3) . ?
O2 C35 1.448(2) . ?
O2 C38 1.443(2) . ?
O1 C34 1.445(2) . ?
O1 C31 1.449(2) . ?
N2 C8 1.319(2) . ?
N2 C9 1.396(2) . ?
N4 C23 1.324(2) . ?
N4 C24 1.392(2) . ?
N1 C8 1.314(2) . ?
N1 C7 1.397(2) . ?
F6 C15 1.344(2) . ?
N3 C23 1.313(2) . ?
N3 C22 1.401(3) . ?
F21 C30 1.344(3) . ?
C22 C17 1.403(3) . ?
C22 C21 1.399(3) . ?
C1 C2 1.494(3) . ?
C25 C24 1.403(3) . ?
C25 C26 1.383(3) . ?
C30 C29 1.489(3) . ?
C13 C14 1.383(3) . ?
C13 C12 1.376(3) . ?
C24 C29 1.408(3) . ?
C27 C28 1.379(3) . ?
C27 C26 1.380(3) . ?
C17 C16 1.499(3) . ?
C17 C18 1.384(3) . ?
C9 C10 1.401(3) . ?
C9 C14 1.410(3) . ?
C6 C7 1.404(3) . ?
C6 C5 1.382(3) . ?
C35 C36 1.491(3) . ?
C7 C2 1.407(3) . ?
C10 C11 1.383(3) . ?
C5 C4 1.383(3) . ?
C2 C3 1.385(3) . ?
C29 C28 1.388(3) . ?
C14 C15 1.487(3) . ?
C4 C3 1.381(3) . ?
C34 C33 1.507(3) . ?
C31 C32 1.497(3) . ?
C21 C20 1.383(3) . ?
C38 C37 1.485(3) . ?
C12 C11 1.382(3) . ?
C18 C19 1.380(3) . ?
C19 C20 1.375(3) . ?
C32 C33 1.509(4) . ?
C36 C37 1.518(4) . ?
